data_4002011
loop_
_publ_author_name
'Macaluso, Robin T.'
'Nakatsuji, Satoru'
'Kuga, Kentaro'
'Thomas, Evan Lyle'
'Machida, Yo'
'Maeno, Yoshiteru'
'Fisk, Zachary'
'Chan, Julia Y.'

_publ_section_title
;
 Crystal Structure and Physical Properties of Polymorphs of LnAlB4(Ln =
 Yb, Lu)
;
_journal_issue 8
_journal_name_full 'Chemistry of Materials'
_journal_page_first 1918
_journal_paper_doi 10.1021/cm062244+
_journal_volume 19
_journal_year 2007
_chemical_formula_moiety 'Lu Al B4'
_chemical_formula_sum 'Al1.33 B5.33 Lu1.33'
_chemical_formula_weight 326.92
_chemical_name_systematic
; 
 ? 
;
_space_group_IT_number 55
_symmetry_cell_setting orthorhombic
_symmetry_space_group_name_Hall '-P 2 2ab'
_symmetry_space_group_name_H-M 'P b a m'
_atom_sites_solution_primary direct
_atom_sites_solution_secondary difmap
_audit_creation_method SHELXL-97
_cell_angle_alpha 90.00
_cell_angle_beta 90.00
_cell_angle_gamma 90.00
_cell_formula_units_Z 3
_cell_length_a 5.90500(10)
_cell_length_b 11.4440(2)
_cell_length_c 3.5100(4)
_cell_measurement_temperature 299(2)
_cell_volume 237.19(3)
_computing_cell_refinement 'Denzo and Scalepack (Otwinowski & Minor, 1997)'
_computing_data_collection 'COLLECT (Nonius, 2000)'
_computing_data_reduction 'Denzo and Scalepack (Otwinowski & Minor, 1997)'
_computing_publication_material 'SHELXL-97 (Sheldrick, 1997)'
_computing_structure_refinement 'SHELXL-97 (Sheldrick, 1997)'
_computing_structure_solution 'SHELXS-97 (Sheldrick, 1990)'
_diffrn_ambient_temperature 299(2)
_diffrn_measured_fraction_theta_full 0.993
_diffrn_measured_fraction_theta_max 0.993
_diffrn_measurement_device_type KappaCCD
_diffrn_measurement_method ' \w scans \k offsets'
_diffrn_radiation_monochromator graphite
_diffrn_radiation_source 'fine-focus sealed tube'
_diffrn_radiation_type MoK\a
_diffrn_radiation_wavelength 0.71073
_diffrn_reflns_av_R_equivalents 0.0414
_diffrn_reflns_av_sigmaI/netI 0.0426
_diffrn_reflns_limit_h_max 8
_diffrn_reflns_limit_h_min -8
_diffrn_reflns_limit_k_max 15
_diffrn_reflns_limit_k_min -15
_diffrn_reflns_limit_l_max 4
_diffrn_reflns_limit_l_min -4
_diffrn_reflns_number 650
_diffrn_reflns_theta_full 29.97
_diffrn_reflns_theta_max 29.97
_diffrn_reflns_theta_min 3.56
_diffrn_standards_decay_% none
_exptl_absorpt_coefficient_mu 41.578
_exptl_absorpt_correction_T_max 0.4902
_exptl_absorpt_correction_T_min 0.2303
_exptl_absorpt_correction_type multi-scan
_exptl_absorpt_process_details 'HKL Scalepack (Otwinowski & Minor 1997)'
_exptl_crystal_colour silver
_exptl_crystal_density_diffrn 6.866
_exptl_crystal_density_method 'not measured'
_exptl_crystal_description 'rod-shaped fragment'
_exptl_crystal_F_000 416
_exptl_crystal_size_max 0.05
_exptl_crystal_size_mid 0.04
_exptl_crystal_size_min 0.02
_refine_diff_density_max 3.019
_refine_diff_density_min -3.044
_refine_diff_density_rms 0.535
_refine_ls_extinction_coef 0.065(3)
_refine_ls_extinction_expression Fc^*^=kFc[1+0.001xFc^2^\l^3^/sin(2\q)]^-1/4^
_refine_ls_extinction_method SHELXL
_refine_ls_goodness_of_fit_ref 1.234
_refine_ls_hydrogen_treatment none
_refine_ls_matrix_type full
_refine_ls_number_parameters 38
_refine_ls_number_reflns 397
_refine_ls_number_restraints 0
_refine_ls_restrained_S_all 1.234
_refine_ls_R_factor_all 0.0257
_refine_ls_R_factor_gt 0.0249
_refine_ls_shift/su_max 0.000
_refine_ls_shift/su_mean 0.000
_refine_ls_structure_factor_coef Fsqd
_refine_ls_weighting_details 'calc w=1/[\s^2^(Fo^2^)+(0.0298P)^2^+0.4145P] where P=(Fo^2^+2Fc^2^)/3'
_refine_ls_weighting_scheme calc
_refine_ls_wR_factor_gt 0.0624
_refine_ls_wR_factor_ref 0.0630
_reflns_number_gt 378
_reflns_number_total 397
_reflns_threshold_expression >2sigma(I)
_cod_data_source_file cm062244%2Bsi20060915_025818.cif
_cod_data_source_block shelxl
_cod_database_code 4002011

loop_
_symmetry_equiv_pos_as_xyz
'x, y, z'
'-x, -y, z'
'x+1/2, -y+1/2, -z'
'-x+1/2, y+1/2, -z'
'-x, -y, -z'
'x, y, -z'
'-x-1/2, y-1/2, z'
'x-1/2, -y-1/2, z'

loop_
_atom_site_label
_atom_site_type_symbol
_atom_site_fract_x
_atom_site_fract_y
_atom_site_fract_z
_atom_site_U_iso_or_equiv
_atom_site_adp_type
_atom_site_occupancy
_atom_site_symmetry_multiplicity
_atom_site_calc_flag
_atom_site_refinement_flags
Lu1 Lu 0.12981(4) 0.15028(2) 0.0000 0.0053(2) Uani 1 2 d S
Al1 Al 0.1382(3) 0.4100(2) 0.0000 0.0058(5) Uani 1 2 d S
B1 B 0.2904(13) 0.3131(7) 0.5000 0.0060(14) Uani 1 2 d S
B2 B 0.3683(12) 0.4697(9) 0.5000 0.0076(18) Uani 1 2 d S
B3 B 0.3862(14) 0.0478(7) 0.5000 0.0075(19) Uani 1 2 d S
B4 B 0.4737(13) 0.1932(8) 0.5000 0.0071(14) Uani 1 2 d S

loop_
_atom_site_aniso_label
_atom_site_aniso_U_11
_atom_site_aniso_U_22
_atom_site_aniso_U_33
_atom_site_aniso_U_23
_atom_site_aniso_U_13
_atom_site_aniso_U_12
Lu1 0.0054(3) 0.0050(3) 0.0055(4) 0.000 0.000 0.00019(7)
Al1 0.0072(9) 0.0053(10) 0.0050(14) 0.000 0.000 0.0003(6)
B1 0.008(3) 0.005(3) 0.006(4) 0.000 0.000 -0.001(3)
B2 0.009(4) 0.009(4) 0.005(5) 0.000 0.000 0.000(2)
B3 0.009(3) 0.005(4) 0.009(5) 0.000 0.000 0.001(2)
B4 0.009(3) 0.007(3) 0.005(4) 0.000 0.000 -0.001(3)

loop_
_atom_type_symbol
_atom_type_description
_atom_type_scat_dispersion_real
_atom_type_scat_dispersion_imag
_atom_type_scat_source
Al Al 0.0645 0.0514 'International Tables Vol C Tables 4.2.6.8 and 6.1.1.4'
B B 0.0013 0.0007 'International Tables Vol C Tables 4.2.6.8 and 6.1.1.4'
Lu Lu -0.4720 5.8584 'International Tables Vol C Tables 4.2.6.8 and 6.1.1.4'

loop_
_geom_angle_atom_site_label_1
_geom_angle_atom_site_label_2
_geom_angle_atom_site_label_3
_geom_angle
_geom_angle_site_symmetry_1
_geom_angle_site_symmetry_3
B3 Lu1 B3 85.0(3) 1_554 .
B3 Lu1 B4 161.4(3) 1_554 3_456
B3 Lu1 B4 93.44(18) . 3_456
B3 Lu1 B4 93.44(18) 1_554 3_455
B3 Lu1 B4 161.4(3) . 3_455
B4 Lu1 B4 82.1(2) 3_456 3_455
B3 Lu1 B1 93.65(18) 1_554 3_455
B3 Lu1 B1 160.6(2) . 3_455
B4 Lu1 B1 93.83(17) 3_456 3_455
B4 Lu1 B1 38.0(3) 3_455 3_455
B3 Lu1 B1 160.6(2) 1_554 3_456
B3 Lu1 B1 93.65(18) . 3_456
B4 Lu1 B1 38.0(3) 3_456 3_456
B4 Lu1 B1 93.83(17) 3_455 3_456
B1 Lu1 B1 81.2(2) 3_455 3_456
B3 Lu1 B2 70.5(3) 1_554 3_455
B3 Lu1 B2 122.7(3) . 3_455
B4 Lu1 B2 124.6(2) 3_456 3_455
B4 Lu1 B2 73.6(2) 3_455 3_455
B1 Lu1 B2 40.0(3) 3_455 3_455
B1 Lu1 B2 94.4(2) 3_456 3_455
B3 Lu1 B2 122.7(3) 1_554 3_456
B3 Lu1 B2 70.5(3) . 3_456
B4 Lu1 B2 73.6(2) 3_456 3_456
B4 Lu1 B2 124.6(2) 3_455 3_456
B1 Lu1 B2 94.4(2) 3_455 3_456
B1 Lu1 B2 40.0(3) 3_456 3_456
B2 Lu1 B2 80.7(2) 3_455 3_456
B3 Lu1 B2 38.39(19) 1_554 7_654
B3 Lu1 B2 95.2(2) . 7_654
B4 Lu1 B2 159.7(3) 3_456 7_654
B4 Lu1 B2 95.0(2) 3_455 7_654
B1 Lu1 B2 72.55(19) 3_455 7_654
B1 Lu1 B2 122.9(2) 3_456 7_654
B2 Lu1 B2 36.6(3) 3_455 7_654
B2 Lu1 B2 92.02(11) 3_456 7_654
B3 Lu1 B2 95.2(2) 1_554 7_655
B3 Lu1 B2 38.39(19) . 7_655
B4 Lu1 B2 95.0(2) 3_456 7_655
B4 Lu1 B2 159.7(3) 3_455 7_655
B1 Lu1 B2 122.9(2) 3_455 7_655
B1 Lu1 B2 72.55(19) 3_456 7_655
B2 Lu1 B2 92.02(11) 3_455 7_655
B2 Lu1 B2 36.6(3) 3_456 7_655
B2 Lu1 B2 80.7(3) 7_654 7_655
B3 Lu1 B4 94.7(2) 1_554 .
B3 Lu1 B4 38.1(3) . .
B4 Lu1 B4 73.36(13) 3_456 .
B4 Lu1 B4 123.96(12) 3_455 .
B1 Lu1 B4 160.7(3) 3_455 .
B1 Lu1 B4 96.1(2) 3_456 .
B2 Lu1 B4 158.7(3) 3_455 .
B2 Lu1 B4 95.66(17) 3_456 .
B2 Lu1 B4 123.4(3) 7_654 .
B2 Lu1 B4 73.6(2) 7_655 .
B3 Lu1 B4 38.1(3) 1_554 1_554
B3 Lu1 B4 94.7(2) . 1_554
B4 Lu1 B4 123.96(12) 3_456 1_554
B4 Lu1 B4 73.36(13) 3_455 1_554
B1 Lu1 B4 96.1(2) 3_455 1_554
B1 Lu1 B4 160.7(3) 3_456 1_554
B2 Lu1 B4 95.66(17) 3_455 1_554
B2 Lu1 B4 158.7(3) 3_456 1_554
B2 Lu1 B4 73.6(2) 7_654 1_554
B2 Lu1 B4 123.4(3) 7_655 1_554
B4 Lu1 B4 80.1(2) . 1_554
B1 Al1 B1 101.8(3) 1_554 .
B1 Al1 B2 119.9(3) 1_554 .
B1 Al1 B2 47.6(3) . .
B1 Al1 B2 47.6(3) 1_554 1_554
B1 Al1 B2 119.9(3) . 1_554
B2 Al1 B2 98.2(3) . 1_554
B1 Al1 B4 48.1(3) 1_554 3_455
B1 Al1 B4 120.1(3) . 3_455
B2 Al1 B4 164.4(3) . 3_455
B2 Al1 B4 79.8(3) 1_554 3_455
B1 Al1 B4 120.1(3) 1_554 3_456
B1 Al1 B4 48.1(3) . 3_456
B2 Al1 B4 79.8(3) . 3_456
B2 Al1 B4 164.4(3) 1_554 3_456
B4 Al1 B4 97.9(4) 3_455 3_456
B1 Al1 B3 76.9(2) 1_554 3_455
B1 Al1 B3 158.6(3) . 3_455
B2 Al1 B3 150.9(3) . 3_455
B2 Al1 B3 75.3(3) 1_554 3_455
B4 Al1 B3 43.7(3) 3_455 3_455
B4 Al1 B3 113.8(3) 3_456 3_455
B1 Al1 B3 158.6(3) 1_554 3_456
B1 Al1 B3 76.9(2) . 3_456
B2 Al1 B3 75.3(3) . 3_456
B2 Al1 B3 150.9(3) 1_554 3_456
B4 Al1 B3 113.8(3) 3_455 3_456
B4 Al1 B3 43.7(3) 3_456 3_456
B3 Al1 B3 96.6(3) 3_455 3_456
B1 Al1 B3 158.0(3) 1_554 7_665
B1 Al1 B3 77.0(2) . 7_665
B2 Al1 B3 43.8(3) . 7_665
B2 Al1 B3 113.6(3) 1_554 7_665
B4 Al1 B3 150.8(3) 3_455 7_665
B4 Al1 B3 75.7(2) 3_456 7_665
B3 Al1 B3 112.24(13) 3_455 7_665
B3 Al1 B3 43.1(4) 3_456 7_665
B1 Al1 B3 77.0(2) 1_554 7_664
B1 Al1 B3 158.0(3) . 7_664
B2 Al1 B3 113.6(3) . 7_664
B2 Al1 B3 43.8(3) 1_554 7_664
B4 Al1 B3 75.7(2) 3_455 7_664
B4 Al1 B3 150.8(3) 3_456 7_664
B3 Al1 B3 43.1(4) 3_455 7_664
B3 Al1 B3 112.24(13) 3_456 7_664
B3 Al1 B3 95.9(3) 7_665 7_664
B1 Al1 Al1 129.12(17) 1_554 5_565
B1 Al1 Al1 129.12(17) . 5_565
B2 Al1 Al1 97.6(2) . 5_565
B2 Al1 Al1 97.6(2) 1_554 5_565
B4 Al1 Al1 98.0(2) 3_455 5_565
B4 Al1 Al1 98.0(2) 3_456 5_565
B3 Al1 Al1 56.36(18) 3_455 5_565
B3 Al1 Al1 56.36(18) 3_456 5_565
B3 Al1 Al1 55.89(19) 7_665 5_565
B3 Al1 Al1 55.89(19) 7_664 5_565
B1 Al1 Lu1 61.09(19) 1_554 .
B1 Al1 Lu1 61.09(19) . .
B2 Al1 Lu1 107.7(2) . .
B2 Al1 Lu1 107.7(2) 1_554 .
B4 Al1 Lu1 59.1(2) 3_455 .
B4 Al1 Lu1 59.1(2) 3_456 .
B3 Al1 Lu1 101.2(2) 3_455 .
B3 Al1 Lu1 101.2(2) 3_456 .
B3 Al1 Lu1 131.77(17) 7_665 .
B3 Al1 Lu1 131.77(17) 7_664 .
Al1 Al1 Lu1 140.67(10) 5_565 .
B4 B1 B2 127.3(6) . .
B4 B1 B4 126.1(5) . 3_456
B2 B1 B4 106.6(4) . 3_456
B4 B1 Al1 129.12(17) . .
B2 B1 Al1 67.9(2) . .
B4 B1 Al1 67.8(2) 3_456 .
B4 B1 Al1 129.12(17) . 1_556
B2 B1 Al1 67.9(2) . 1_556
B4 B1 Al1 67.8(2) 3_456 1_556
Al1 B1 Al1 101.8(3) . 1_556
B4 B1 Lu1 70.2(3) . 3_556
B2 B1 Lu1 70.4(3) . 3_556
B4 B1 Lu1 138.47(12) 3_456 3_556
Al1 B1 Lu1 136.4(3) . 3_556
Al1 B1 Lu1 73.40(11) 1_556 3_556
B4 B1 Lu1 70.2(3) . 3
B2 B1 Lu1 70.4(3) . 3
B4 B1 Lu1 138.47(12) 3_456 3
Al1 B1 Lu1 73.40(11) . 3
Al1 B1 Lu1 136.4(3) 1_556 3
Lu1 B1 Lu1 81.2(2) 3_556 3
B4 B1 Lu1 71.3(3) . .
B2 B1 Lu1 138.38(16) . .
B4 B1 Lu1 68.1(2) 3_456 .
Al1 B1 Lu1 72.41(11) . .
Al1 B1 Lu1 134.1(3) 1_556 .
Lu1 B1 Lu1 141.5(3) 3_556 .
Lu1 B1 Lu1 86.90(11) 3 .
B4 B1 Lu1 71.3(3) . 1_556
B2 B1 Lu1 138.38(16) . 1_556
B4 B1 Lu1 68.1(2) 3_456 1_556
Al1 B1 Lu1 134.1(3) . 1_556
Al1 B1 Lu1 72.41(11) 1_556 1_556
Lu1 B1 Lu1 86.90(11) 3_556 1_556
Lu1 B1 Lu1 141.5(3) 3 1_556
Lu1 B1 Lu1 80.0(2) . 1_556
B2 B2 B3 125.2(10) 5_666 7_665
B2 B2 B1 128.4(8) 5_666 .
B3 B2 B1 106.3(5) 7_665 .
B2 B2 Al1 130.87(15) 5_666 1_556
B3 B2 Al1 69.4(2) 7_665 1_556
B1 B2 Al1 64.5(3) . 1_556
B2 B2 Al1 130.87(15) 5_666 .
B3 B2 Al1 69.4(2) 7_665 .
B1 B2 Al1 64.5(3) . .
Al1 B2 Al1 98.2(3) 1_556 .
B2 B2 Lu1 71.7(4) 5_666 3_556
B3 B2 Lu1 138.45(13) 7_665 3_556
B1 B2 Lu1 69.6(3) . 3_556
Al1 B2 Lu1 72.24(15) 1_556 3_556
Al1 B2 Lu1 132.3(4) . 3_556
B2 B2 Lu1 71.7(4) 5_666 3
B3 B2 Lu1 138.45(13) 7_665 3
B1 B2 Lu1 69.6(3) . 3
Al1 B2 Lu1 132.3(4) 1_556 3
Al1 B2 Lu1 72.24(15) . 3
Lu1 B2 Lu1 80.7(2) 3_556 3
B2 B2 Lu1 71.7(5) 5_666 7_666
B3 B2 Lu1 67.3(3) 7_665 7_666
B1 B2 Lu1 137.67(17) . 7_666
Al1 B2 Lu1 74.78(13) 1_556 7_666
Al1 B2 Lu1 135.7(3) . 7_666
Lu1 B2 Lu1 87.98(11) 3_556 7_666
Lu1 B2 Lu1 143.4(3) 3 7_666
B2 B2 Lu1 71.7(5) 5_666 7_665
B3 B2 Lu1 67.3(3) 7_665 7_665
B1 B2 Lu1 137.67(17) . 7_665
Al1 B2 Lu1 135.7(3) 1_556 7_665
Al1 B2 Lu1 74.78(13) . 7_665
Lu1 B2 Lu1 143.4(3) 3_556 7_665
Lu1 B2 Lu1 87.98(11) 3 7_665
Lu1 B2 Lu1 80.7(3) 7_666 7_665
B3 B3 B4 111.9(7) 5_656 .
B3 B3 B2 110.1(8) 5_656 7_655
B4 B3 B2 138.0(7) . 7_655
B3 B3 Al1 68.8(4) 5_656 3_556
B4 B3 Al1 67.4(3) . 3_556
B2 B3 Al1 130.5(2) 7_655 3_556
B3 B3 Al1 68.8(4) 5_656 3
B4 B3 Al1 67.4(3) . 3
B2 B3 Al1 130.5(2) 7_655 3
Al1 B3 Al1 96.6(3) 3_556 3
B3 B3 Al1 68.0(4) 5_656 7_655
B4 B3 Al1 130.94(18) . 7_655
B2 B3 Al1 66.8(3) 7_655 7_655
Al1 B3 Al1 136.9(4) 3_556 7_655
Al1 B3 Al1 67.76(13) 3 7_655
B3 B3 Al1 68.0(4) 5_656 7_656
B4 B3 Al1 130.94(18) . 7_656
B2 B3 Al1 66.8(3) 7_655 7_656
Al1 B3 Al1 67.76(13) 3_556 7_656
Al1 B3 Al1 136.9(4) 3 7_656
Al1 B3 Al1 95.9(3) 7_655 7_656
B3 B3 Lu1 137.48(13) 5_656 1_556
B4 B3 Lu1 75.0(3) . 1_556
B2 B3 Lu1 74.3(3) 7_655 1_556
Al1 B3 Lu1 76.81(11) 3_556 1_556
Al1 B3 Lu1 141.3(4) 3 1_556
Al1 B3 Lu1 140.1(4) 7_655 1_556
Al1 B3 Lu1 76.36(11) 7_656 1_556
B3 B3 Lu1 137.48(13) 5_656 .
B4 B3 Lu1 75.0(3) . .
B2 B3 Lu1 74.3(3) 7_655 .
Al1 B3 Lu1 141.3(4) 3_556 .
Al1 B3 Lu1 76.81(11) 3 .
Al1 B3 Lu1 76.36(11) 7_655 .
Al1 B3 Lu1 140.1(4) 7_656 .
Lu1 B3 Lu1 85.0(3) 1_556 .
B3 B4 B1 124.5(6) . .
B3 B4 B1 105.0(5) . 3_556
B1 B4 B1 130.5(5) . 3_556
B3 B4 Al1 68.9(3) . 3
B1 B4 Al1 131.05(18) . 3
B1 B4 Al1 64.1(2) 3_556 3
B3 B4 Al1 68.9(3) . 3_556
B1 B4 Al1 131.05(18) . 3_556
B1 B4 Al1 64.1(2) 3_556 3_556
Al1 B4 Al1 97.9(4) 3 3_556
B3 B4 Lu1 137.95(17) . 3_556
B1 B4 Lu1 71.8(3) . 3_556
B1 B4 Lu1 71.4(2) 3_556 3_556
Al1 B4 Lu1 133.7(3) 3 3_556
Al1 B4 Lu1 72.59(11) 3_556 3_556
B3 B4 Lu1 137.95(17) . 3
B1 B4 Lu1 71.8(3) . 3
B1 B4 Lu1 71.4(2) 3_556 3
Al1 B4 Lu1 72.59(11) 3 3
Al1 B4 Lu1 133.7(3) 3_556 3
Lu1 B4 Lu1 82.1(2) 3_556 3
B3 B4 Lu1 66.9(3) . .
B1 B4 Lu1 71.4(3) . .
B1 B4 Lu1 137.46(16) 3_556 .
Al1 B4 Lu1 74.59(12) 3 .
Al1 B4 Lu1 134.8(4) 3_556 .
Lu1 B4 Lu1 143.1(4) 3_556 .
Lu1 B4 Lu1 87.42(12) 3 .
B3 B4 Lu1 66.9(3) . 1_556
B1 B4 Lu1 71.4(3) . 1_556
B1 B4 Lu1 137.46(16) 3_556 1_556
Al1 B4 Lu1 134.8(4) 3 1_556
Al1 B4 Lu1 74.59(12) 3_556 1_556
Lu1 B4 Lu1 87.42(12) 3_556 1_556
Lu1 B4 Lu1 143.1(4) 3 1_556
Lu1 B4 Lu1 80.1(2) . 1_556

loop_
_geom_bond_atom_site_label_1
_geom_bond_atom_site_label_2
_geom_bond_distance
_geom_bond_site_symmetry_2
Lu1 B3 2.598(6) 1_554
Lu1 B3 2.598(6) .
Lu1 B4 2.672(6) 3_456
Lu1 B4 2.672(6) 3_455
Lu1 B1 2.697(6) 3_455
Lu1 B1 2.697(6) 3_456
Lu1 B2 2.711(6) 3_455
Lu1 B2 2.711(6) 3_456
Lu1 B2 2.711(8) 7_654
Lu1 B2 2.711(8) 7_655
Lu1 B4 2.728(6) .
Lu1 B4 2.729(6) 1_554
Al1 B1 2.262(6) 1_554
Al1 B1 2.262(6) .
Al1 B2 2.323(6) .
Al1 B2 2.323(6) 1_554
Al1 B4 2.328(6) 3_455
Al1 B4 2.328(6) 3_456
Al1 B3 2.351(6) 3_455
Al1 B3 2.351(6) 3_456
Al1 B3 2.364(6) 7_665
Al1 B3 2.364(6) 7_664
Al1 Al1 2.628(4) 5_565
B1 B4 1.748(15) .
B1 B2 1.850(14) .
B1 B4 1.871(12) 3_456
B1 Al1 2.262(6) 1_556
B1 Lu1 2.697(6) 3_556
B1 Lu1 2.697(6) 3
B1 Lu1 2.730(6) 1_556
B2 B2 1.703(16) 5_666
B2 B3 1.749(10) 7_665
B2 Al1 2.323(6) 1_556
B2 Lu1 2.711(6) 3_556
B2 Lu1 2.711(6) 3
B2 Lu1 2.711(8) 7_666
B2 Lu1 2.711(8) 7_665
B3 B3 1.733(17) 5_656
B3 B4 1.742(12) .
B3 B2 1.749(10) 7_655
B3 Al1 2.351(6) 3_556
B3 Al1 2.351(6) 3
B3 Al1 2.364(6) 7_655
B3 Al1 2.364(6) 7_656
B3 Lu1 2.598(6) 1_556
B4 B1 1.871(12) 3_556
B4 Al1 2.328(6) 3
B4 Al1 2.328(6) 3_556
B4 Lu1 2.672(6) 3_556
B4 Lu1 2.672(6) 3
B4 Lu1 2.729(6) 1_556
